data_2013039
loop_
_publ_author_name
'Masci, Bernardo'
'Levi Mortera, Stefano'
'Varrone, Maurizio'
'Thu\'ery, Pierre'

_publ_section_title
;
 (+-)-6-<i>tert</i>-Butyl-8-hydroxymethyl-2-phenyl-4<i>H</i>-1,3-benzodioxin
 and
 2,2,2',2',6,6'-hexamethyl-8,8'-methylenebis(4<i>H</i>-1,3-benzodioxin)
;
_journal_issue 11
_journal_name_full 'Acta Crystallographica Section C'
_journal_page_first o649
_journal_page_last o651
_journal_paper_doi 10.1107/S0108270102017481
_journal_volume 58
_journal_year 2002
_chemical_formula_moiety 'C19 H22 O3'
_chemical_formula_sum 'C19 H22 O3'
_chemical_formula_weight 298.37
_chemical_name_systematic
;
(+-)-6-tert-butyl-8-hydroxymethyl-2-phenyl-4H-benzo-1,3-dioxin
;
_space_group_IT_number 29
_symmetry_cell_setting orthorhombic
_symmetry_space_group_name_Hall 'P 2c -2ac'
_symmetry_space_group_name_H-M 'P c a 21'
_atom_sites_solution_hydrogens geom
_atom_sites_solution_primary direct
_atom_sites_solution_secondary difmap
_audit_creation_method SHELXL97
_cell_angle_alpha 90
_cell_angle_beta 90
_cell_angle_gamma 90
_cell_formula_units_Z 8
_cell_length_a 25.6945(15)
_cell_length_b 16.0188(11)
_cell_length_c 7.9750(4)
_cell_measurement_reflns_used 24138
_cell_measurement_temperature 100(2)
_cell_measurement_theta_max 25.68
_cell_measurement_theta_min 2.66
_cell_volume 3282.5(3)
_computing_cell_refinement 'DENZO-SMN (Otwinowski & Minor, 1997)'
_computing_data_collection 'KappaCCD Server Software (Nonius, 1997)'
_computing_data_reduction DENZO-SMN
_computing_molecular_graphics 'SHELXTL (Bruker, 1999)'
_computing_publication_material 'SHELXTL and PARST97 (Nardelli, 1995)'
_computing_structure_refinement 'SHELXL97 (Sheldrick, 1997)'
_computing_structure_solution 'SHELXS97 (Sheldrick, 1997)'
_diffrn_ambient_temperature 100(2)
_diffrn_detector_area_resol_mean 18
_diffrn_measured_fraction_theta_full 0.996
_diffrn_measured_fraction_theta_max 0.996
_diffrn_measurement_device_type 'Nonius KappaCCD area-detector'
_diffrn_measurement_method \f
_diffrn_radiation_monochromator graphite
_diffrn_radiation_source 'fine-focus sealed tube'
_diffrn_radiation_type MoK\a
_diffrn_radiation_wavelength 0.71073
_diffrn_reflns_av_R_equivalents 0.058
_diffrn_reflns_av_sigmaI/netI 0.061
_diffrn_reflns_limit_h_max 31
_diffrn_reflns_limit_h_min -31
_diffrn_reflns_limit_k_max 19
_diffrn_reflns_limit_k_min -19
_diffrn_reflns_limit_l_max 9
_diffrn_reflns_limit_l_min -9
_diffrn_reflns_number 24138
_diffrn_reflns_theta_full 25.68
_diffrn_reflns_theta_max 25.68
_diffrn_reflns_theta_min 2.66
_diffrn_standards_decay_% none
_exptl_absorpt_coefficient_mu 0.080
_exptl_absorpt_correction_type none
_exptl_crystal_colour colourless
_exptl_crystal_density_diffrn 1.208
_exptl_crystal_density_meas ?
_exptl_crystal_density_method 'not measured'
_exptl_crystal_description parallelepipedic
_exptl_crystal_F_000 1280
_exptl_crystal_size_max 0.3
_exptl_crystal_size_mid 0.2
_exptl_crystal_size_min 0.1
_refine_diff_density_max 0.18
_refine_diff_density_min -0.21
_refine_ls_extinction_method none
_refine_ls_goodness_of_fit_ref 1.088
_refine_ls_hydrogen_treatment constr
_refine_ls_matrix_type full
_refine_ls_number_parameters 403
_refine_ls_number_reflns 3349
_refine_ls_number_restraints 1
_refine_ls_restrained_S_all 1.087
_refine_ls_R_factor_all 0.080
_refine_ls_R_factor_gt 0.051
_refine_ls_shift/su_max <0.001
_refine_ls_shift/su_mean 0.000
_refine_ls_structure_factor_coef Fsqd
_refine_ls_weighting_details 'calc w = 1/[\s^2^(Fo^2^)+(0.0267P)^2^+1.6239P] where P=(Fo^2^+2Fc^2^)/3'
_refine_ls_weighting_scheme calc
_refine_ls_wR_factor_gt 0.095
_refine_ls_wR_factor_ref 0.107
_reflns_number_gt 2589
_reflns_number_total 3349
_reflns_threshold_expression I>2\s(I)
_cod_data_source_file ln1148.cif
_cod_data_source_block I
_cod_depositor_comments
;
The following automatic conversions were performed:

'_exptl_crystal_density_meas' value 'not measured' was changed to '?'
- the value is perceived as not measured.

Automatic conversion script
Id: cif_fix_values 3008 2015-01-20 13:52:24Z robertas 
;
_cod_database_code 2013039
_cod_database_fobs_code 2013039

loop_
_symmetry_equiv_pos_as_xyz
'x, y, z'
'-x, -y, z+1/2'
'x+1/2, -y, z'
'-x+1/2, y, z+1/2'

loop_
_atom_site_label
_atom_site_fract_x
_atom_site_fract_y
_atom_site_fract_z
_atom_site_U_iso_or_equiv
_atom_site_adp_type
_atom_site_calc_flag
_atom_site_refinement_flags
_atom_site_occupancy
_atom_site_disorder_assembly
_atom_site_disorder_group
_atom_site_type_symbol
O1A 0.71235(8) 0.20850(14) 0.4164(3) 0.0306(5) Uani d . 1 . . O
O2A 0.69524(8) 0.34465(13) 0.5049(3) 0.0265(5) Uani d . 1 . . O
O3A 0.74237(9) 0.56711(13) 0.7321(3) 0.0313(6) Uani d . 1 . . O
H3A 0.7592 0.6013 0.6548 0.038 Uiso d R 1 . . H
C1A 0.78433(12) 0.30632(19) 0.4416(4) 0.0257(7) Uani d . 1 . . C
C2A 0.74820(12) 0.36208(18) 0.5054(4) 0.0240(7) Uani d . 1 . . C
C3A 0.76308(12) 0.4376(2) 0.5804(4) 0.0246(7) Uani d . 1 . . C
C4A 0.81579(12) 0.4568(2) 0.5831(4) 0.0256(8) Uani d . 1 . . C
H4A 0.8264 0.5059 0.6350 0.031 Uiso calc R 1 . . H
C5A 0.85389(12) 0.4050(2) 0.5105(4) 0.0263(7) Uani d . 1 . . C
C6A 0.83700(12) 0.3297(2) 0.4431(4) 0.0278(8) Uani d . 1 . . C
H6A 0.8615 0.2935 0.3973 0.033 Uiso calc R 1 . . H
C7A 0.76636(12) 0.2235(2) 0.3759(4) 0.0312(8) Uani d . 1 . . C
H7A1 0.7708 0.2221 0.2551 0.037 Uiso calc R 1 . . H
H7A2 0.7876 0.1795 0.4238 0.037 Uiso calc R 1 . . H
C8A 0.72183(13) 0.4957(2) 0.6473(4) 0.0282(8) Uani d . 1 . . C
H8A1 0.7003 0.5144 0.5548 0.034 Uiso calc R 1 . . H
H8A2 0.6997 0.4650 0.7242 0.034 Uiso calc R 1 . . H
C9A 0.91057(12) 0.4348(2) 0.4989(5) 0.0304(8) Uani d . 1 . . C
C10A 0.94823(13) 0.3626(2) 0.4660(5) 0.0443(10) Uani d . 1 . . C
H10A 0.9396 0.3363 0.3615 0.066 Uiso calc R 1 . . H
H10B 0.9456 0.3226 0.5551 0.066 Uiso calc R 1 . . H
H10C 0.9832 0.3837 0.4607 0.066 Uiso calc R 1 . . H
C11A 0.91467(14) 0.4978(2) 0.3544(5) 0.0416(9) Uani d . 1 . . C
H11A 0.9497 0.5184 0.3475 0.062 Uiso calc R 1 . . H
H11B 0.8913 0.5435 0.3744 0.062 Uiso calc R 1 . . H
H11C 0.9056 0.4709 0.2509 0.062 Uiso calc R 1 . . H
C12A 0.92774(14) 0.4790(3) 0.6601(5) 0.0432(10) Uani d . 1 . . C
H12A 0.9229 0.4423 0.7539 0.065 Uiso calc R 1 . . H
H12B 0.9072 0.5285 0.6759 0.065 Uiso calc R 1 . . H
H12C 0.9638 0.4940 0.6515 0.065 Uiso calc R 1 . . H
C13A 0.68296(12) 0.2814(2) 0.3857(4) 0.0302(8) Uani d . 1 . . C
H13A 0.6907 0.3020 0.2727 0.036 Uiso calc R 1 . . H
C14A 0.62598(12) 0.2614(2) 0.3978(4) 0.0289(8) Uani d . 1 . . C
C15A 0.59165(12) 0.3133(2) 0.4819(4) 0.0350(8) Uani d . 1 . . C
H15A 0.6044 0.3597 0.5388 0.042 Uiso calc R 1 . . H
C16A 0.53831(13) 0.2970(2) 0.4827(5) 0.0394(9) Uani d . 1 . . C
H16A 0.5157 0.3329 0.5385 0.047 Uiso calc R 1 . . H
C17A 0.51912(14) 0.2277(3) 0.4006(5) 0.0444(10) Uani d . 1 . . C
H17A 0.4837 0.2162 0.4026 0.053 Uiso calc R 1 . . H
C18A 0.55274(15) 0.1756(3) 0.3155(5) 0.0448(10) Uani d . 1 . . C
H18A 0.5398 0.1290 0.2598 0.054 Uiso calc R 1 . . H
C19A 0.60593(14) 0.1925(2) 0.3125(4) 0.0375(9) Uani d . 1 . . C
H19A 0.6282 0.1576 0.2533 0.045 Uiso calc R 1 . . H
O1B 0.72685(9) 1.02626(14) 0.8314(3) 0.0371(6) Uani d . 1 . . O
O2B 0.69107(9) 0.89325(14) 0.8570(3) 0.0314(5) Uani d . 1 . . O
O3B 0.70063(8) 0.64609(13) 0.9952(3) 0.0292(5) Uani d . 1 . . O
H3B 0.7152 0.6228 0.9020 0.035 Uiso d R 1 . . H
C1B 0.78471(13) 0.9079(2) 0.8313(4) 0.0294(8) Uani d . 1 . . C
C2B 0.74096(12) 0.86049(19) 0.8658(4) 0.0269(7) Uani d . 1 . . C
C3B 0.74415(12) 0.77808(19) 0.9187(4) 0.0254(7) Uani d . 1 . . C
C4B 0.79333(12) 0.7429(2) 0.9371(4) 0.0258(7) Uani d . 1 . . C
H4B 0.7961 0.6877 0.9718 0.031 Uiso calc R 1 . . H
C5B 0.83876(12) 0.7882(2) 0.9051(4) 0.0285(8) Uani d . 1 . . C
C6B 0.83324(13) 0.8705(2) 0.8518(4) 0.0303(8) Uani d . 1 . . C
H6B 0.8630 0.9016 0.8291 0.036 Uiso calc R 1 . . H
C7B 0.77770(13) 0.9979(2) 0.7814(5) 0.0368(9) Uani d . 1 . . C
H7B1 0.8042 1.0319 0.8348 0.044 Uiso calc R 1 . . H
H7B2 0.7815 1.0034 0.6609 0.044 Uiso calc R 1 . . H
C8B 0.69430(12) 0.73215(19) 0.9557(4) 0.0296(8) Uani d . 1 . . C
H8B1 0.6771 0.7594 1.0490 0.036 Uiso calc R 1 . . H
H8B2 0.6716 0.7368 0.8589 0.036 Uiso calc R 1 . . H
C9B 0.89296(12) 0.7508(2) 0.9348(4) 0.0324(8) Uani d . 1 . . C
C10B 0.92441(14) 0.7543(3) 0.7698(4) 0.0413(9) Uani d . 1 . . C
H10D 0.9587 0.7324 0.7886 0.062 Uiso calc R 1 . . H
H10E 0.9269 0.8112 0.7325 0.062 Uiso calc R 1 . . H
H10F 0.9072 0.7216 0.6857 0.062 Uiso calc R 1 . . H
C11B 0.89039(13) 0.6606(2) 0.9924(5) 0.0444(9) Uani d . 1 . . C
H11D 0.8734 0.6275 0.9083 0.067 Uiso calc R 1 . . H
H11E 0.8712 0.6573 1.0954 0.067 Uiso calc R 1 . . H
H11F 0.9250 0.6398 1.0100 0.067 Uiso calc R 1 . . H
C12B 0.92143(15) 0.8022(3) 1.0692(5) 0.0445(10) Uani d . 1 . . C
H12D 0.9023 0.7998 1.1725 0.067 Uiso calc R 1 . . H
H12E 0.9241 0.8592 1.0329 0.067 Uiso calc R 1 . . H
H12F 0.9557 0.7797 1.0862 0.067 Uiso calc R 1 . . H
C13B 0.68815(14) 0.9716(2) 0.7748(4) 0.0336(8) Uani d . 1 . . C
H13B 0.6920 0.9633 0.6536 0.040 Uiso calc R 1 . . H
C14B 0.63535(14) 1.0086(2) 0.8106(4) 0.0335(8) Uani d . 1 . . C
C15B 0.59997(14) 0.9701(2) 0.9149(5) 0.0442(10) Uani d . 1 . . C
H15B 0.6086 0.9200 0.9671 0.053 Uiso calc R 1 . . H
C16B 0.55138(15) 1.0060(3) 0.9423(6) 0.0528(11) Uani d . 1 . . C
H16B 0.5272 0.9795 1.0109 0.063 Uiso calc R 1 . . H
C17B 0.53926(17) 1.0811(3) 0.8670(6) 0.0557(12) Uani d . 1 . . C
H17B 0.5070 1.1056 0.8864 0.067 Uiso calc R 1 . . H
C18B 0.57460(17) 1.1202(3) 0.7632(5) 0.0543(12) Uani d . 1 . . C
H18B 0.5662 1.1709 0.7129 0.065 Uiso calc R 1 . . H
C19B 0.62273(15) 1.0838(2) 0.7340(5) 0.0429(10) Uani d . 1 . . C
H19B 0.6465 1.1097 0.6631 0.051 Uiso calc R 1 . . H

loop_
_atom_site_aniso_label
_atom_site_aniso_U_11
_atom_site_aniso_U_22
_atom_site_aniso_U_33
_atom_site_aniso_U_12
_atom_site_aniso_U_13
_atom_site_aniso_U_23
O1A 0.0298(12) 0.0278(13) 0.0341(13) -0.0021(10) -0.0007(11) -0.0013(10)
O2A 0.0221(12) 0.0287(12) 0.0287(12) -0.0027(9) -0.0013(10) -0.0024(10)
O3A 0.0347(14) 0.0247(12) 0.0345(13) -0.0042(11) 0.0073(11) -0.0036(11)
C1A 0.0326(19) 0.0219(17) 0.0225(17) 0.0001(14) 0.0021(14) 0.0017(13)
C2A 0.0213(17) 0.0246(17) 0.0261(16) -0.0025(13) -0.0012(14) 0.0026(14)
C3A 0.0238(19) 0.0297(19) 0.0204(16) 0.0009(14) -0.0025(14) 0.0040(14)
C4A 0.0270(19) 0.0220(18) 0.0278(18) -0.0003(14) 0.0006(15) 0.0009(14)
C5A 0.0247(17) 0.0283(19) 0.0260(16) 0.0029(14) -0.0004(14) 0.0034(15)
C6A 0.0273(18) 0.0301(19) 0.0260(18) 0.0052(15) 0.0021(14) -0.0004(14)
C7A 0.0306(19) 0.0296(19) 0.0335(19) 0.0025(15) 0.0028(15) -0.0014(15)
C8A 0.0272(19) 0.0251(19) 0.0324(18) -0.0010(15) 0.0000(14) -0.0028(15)
C9A 0.0209(17) 0.034(2) 0.0367(18) 0.0012(14) -0.0001(15) 0.0011(17)
C10A 0.0244(19) 0.044(2) 0.065(3) 0.0052(17) -0.0007(18) -0.004(2)
C11A 0.033(2) 0.049(2) 0.043(2) -0.0046(18) 0.0001(17) 0.009(2)
C12A 0.032(2) 0.054(3) 0.043(2) -0.0101(19) -0.0026(18) -0.0021(19)
C13A 0.0343(19) 0.0254(19) 0.0309(19) -0.0028(15) -0.0039(16) -0.0043(15)
C14A 0.0277(18) 0.034(2) 0.0254(18) -0.0060(15) -0.0043(15) 0.0025(15)
C15A 0.0289(19) 0.043(2) 0.0327(19) -0.0062(16) 0.0008(16) -0.0001(17)
C16A 0.030(2) 0.053(2) 0.035(2) -0.0040(18) 0.0032(17) 0.0026(18)
C17A 0.029(2) 0.064(3) 0.040(2) -0.014(2) -0.0033(18) 0.006(2)
C18A 0.038(2) 0.056(3) 0.041(2) -0.017(2) -0.0104(19) 0.0006(19)
C19A 0.036(2) 0.041(2) 0.036(2) -0.0064(17) -0.0001(17) -0.0013(17)
O1B 0.0414(15) 0.0253(13) 0.0444(15) -0.0014(11) 0.0023(12) 0.0009(11)
O2B 0.0279(12) 0.0245(13) 0.0416(14) 0.0060(10) -0.0021(11) 0.0010(11)
O3B 0.0289(12) 0.0251(12) 0.0335(12) 0.0013(10) 0.0037(11) 0.0017(10)
C1B 0.0317(19) 0.0285(19) 0.0279(18) 0.0012(15) 0.0021(15) 0.0012(15)
C2B 0.0239(17) 0.0268(18) 0.0300(18) 0.0039(15) 0.0021(15) -0.0017(14)
C3B 0.0224(17) 0.0264(18) 0.0273(17) -0.0007(14) -0.0027(15) -0.0011(14)
C4B 0.0250(17) 0.0254(17) 0.0271(17) -0.0003(14) 0.0006(14) 0.0001(14)
C5B 0.0245(17) 0.034(2) 0.0268(17) -0.0019(15) -0.0009(15) -0.0029(15)
C6B 0.0275(18) 0.034(2) 0.0291(17) -0.0069(15) 0.0050(15) -0.0031(15)
C7B 0.038(2) 0.031(2) 0.042(2) -0.0022(17) 0.0076(17) -0.0010(16)
C8B 0.0276(19) 0.0241(18) 0.037(2) 0.0006(14) 0.0009(15) -0.0005(14)
C9B 0.0200(17) 0.044(2) 0.0333(19) -0.0018(15) -0.0010(15) 0.0008(17)
C10B 0.0240(19) 0.060(3) 0.040(2) 0.0072(18) 0.0044(17) -0.0017(19)
C11B 0.0261(19) 0.047(2) 0.060(2) 0.0087(17) 0.0008(19) 0.009(2)
C12B 0.032(2) 0.065(3) 0.037(2) -0.0026(19) -0.0041(17) -0.0034(19)
C13B 0.040(2) 0.026(2) 0.034(2) 0.0047(16) -0.0035(17) 0.0020(16)
C14B 0.039(2) 0.029(2) 0.033(2) 0.0079(17) -0.0034(16) -0.0029(15)
C15B 0.042(2) 0.044(2) 0.046(2) 0.0134(18) 0.001(2) 0.0022(19)
C16B 0.043(2) 0.058(3) 0.057(3) 0.013(2) 0.007(2) -0.004(2)
C17B 0.050(3) 0.052(3) 0.066(3) 0.026(2) -0.004(2) -0.006(2)
C18B 0.056(3) 0.051(3) 0.056(3) 0.022(2) -0.011(2) 0.003(2)
C19B 0.052(3) 0.035(2) 0.042(2) 0.0046(19) -0.0083(19) 0.0025(17)

loop_
_atom_type_symbol
_atom_type_description
_atom_type_scat_dispersion_real
_atom_type_scat_dispersion_imag
_atom_type_scat_source
C C 0.0033 0.0016 'International Tables Vol C Tables 4.2.6.8 and 6.1.1.4'
H H 0.0000 0.0000 'International Tables Vol C Tables 4.2.6.8 and 6.1.1.4'
O O 0.0106 0.0060 'International Tables Vol C Tables 4.2.6.8 and 6.1.1.4'

loop_
_geom_angle_atom_site_label_1
_geom_angle_atom_site_label_2
_geom_angle_atom_site_label_3
_geom_angle
C13A O1A C7A 109.7(2)
C2A O2A C13A 111.2(2)
C8A O3A H3A 109.2
C2A C1A C6A 118.1(3)
C2A C1A C7A 119.5(3)
C6A C1A C7A 122.4(3)
C1A C2A O2A 121.7(3)
C1A C2A C3A 122.0(3)
O2A C2A C3A 116.2(3)
C4A C3A C2A 117.6(3)
C4A C3A C8A 123.0(3)
C2A C3A C8A 119.4(3)
C3A C4A C5A 122.8(3)
C3A C4A H4A 118.6
C5A C4A H4A 118.6
C6A C5A C4A 117.0(3)
C6A C5A C9A 122.9(3)
C4A C5A C9A 120.1(3)
C5A C6A C1A 122.4(3)
C5A C6A H6A 118.8
C1A C6A H6A 118.8
O1A C7A C1A 111.4(3)
O1A C7A H7A1 109.4
C1A C7A H7A1 109.4
O1A C7A H7A2 109.4
C1A C7A H7A2 109.4
H7A1 C7A H7A2 108.0
O3A C8A C3A 113.7(3)
O3A C8A H8A1 108.8
C3A C8A H8A1 108.8
O3A C8A H8A2 108.8
C3A C8A H8A2 108.8
H8A1 C8A H8A2 107.7
C10A C9A C12A 108.1(3)
C10A C9A C5A 112.0(3)
C12A C9A C5A 111.5(3)
C10A C9A C11A 108.9(3)
C12A C9A C11A 107.8(3)
C5A C9A C11A 108.3(3)
C9A C10A H10A 109.5
C9A C10A H10B 109.5
H10A C10A H10B 109.5
C9A C10A H10C 109.5
H10A C10A H10C 109.5
H10B C10A H10C 109.5
C9A C11A H11A 109.5
C9A C11A H11B 109.5
H11A C11A H11B 109.5
C9A C11A H11C 109.5
H11A C11A H11C 109.5
H11B C11A H11C 109.5
C9A C12A H12A 109.5
C9A C12A H12B 109.5
H12A C12A H12B 109.5
C9A C12A H12C 109.5
H12A C12A H12C 109.5
H12B C12A H12C 109.5
O1A C13A O2A 110.7(2)
O1A C13A C14A 109.5(3)
O2A C13A C14A 109.0(3)
O1A C13A H13A 109.2
O2A C13A H13A 109.2
C14A C13A H13A 109.2
C15A C14A C19A 118.4(3)
C15A C14A C13A 121.6(3)
C19A C14A C13A 119.8(3)
C14A C15A C16A 121.0(3)
C14A C15A H15A 119.5
C16A C15A H15A 119.5
C17A C16A C15A 120.0(4)
C17A C16A H16A 120.0
C15A C16A H16A 120.0
C18A C17A C16A 119.7(3)
C18A C17A H17A 120.1
C16A C17A H17A 120.1
C17A C18A C19A 120.4(4)
C17A C18A H18A 119.8
C19A C18A H18A 119.8
C18A C19A C14A 120.5(4)
C18A C19A H19A 119.8
C14A C19A H19A 119.8
C13B O1B C7B 110.9(2)
C2B O2B C13B 114.0(3)
C8B O3B H3B 105.2
C2B C1B C6B 117.9(3)
C2B C1B C7B 118.7(3)
C6B C1B C7B 123.3(3)
C1B C2B O2B 122.2(3)
C1B C2B C3B 122.3(3)
O2B C2B C3B 115.5(3)
C2B C3B C4B 118.1(3)
C2B C3B C8B 118.3(3)
C4B C3B C8B 123.6(3)
C3B C4B C5B 122.0(3)
C3B C4B H4B 119.0
C5B C4B H4B 119.0
C6B C5B C4B 117.5(3)
C6B C5B C9B 120.6(3)
C4B C5B C9B 121.8(3)
C1B C6B C5B 122.3(3)
C1B C6B H6B 118.9
C5B C6B H6B 118.9
O1B C7B C1B 109.7(3)
O1B C7B H7B1 109.7
C1B C7B H7B1 109.7
O1B C7B H7B2 109.7
C1B C7B H7B2 109.7
H7B1 C7B H7B2 108.2
O3B C8B C3B 114.8(2)
O3B C8B H8B1 108.6
C3B C8B H8B1 108.6
O3B C8B H8B2 108.6
C3B C8B H8B2 108.6
H8B1 C8B H8B2 107.5
C11B C9B C5B 112.3(3)
C11B C9B C12B 108.6(3)
C5B C9B C12B 109.3(3)
C11B C9B C10B 108.4(3)
C5B C9B C10B 109.2(3)
C12B C9B C10B 109.0(3)
C9B C10B H10D 109.5
C9B C10B H10E 109.5
H10D C10B H10E 109.5
C9B C10B H10F 109.5
H10D C10B H10F 109.5
H10E C10B H10F 109.5
C9B C11B H11D 109.5
C9B C11B H11E 109.5
H11D C11B H11E 109.5
C9B C11B H11F 109.5
H11D C11B H11F 109.5
H11E C11B H11F 109.5
C9B C12B H12D 109.5
C9B C12B H12E 109.5
H12D C12B H12E 109.5
C9B C12B H12F 109.5
H12D C12B H12F 109.5
H12E C12B H12F 109.5
O1B C13B O2B 111.5(3)
O1B C13B C14B 109.4(3)
O2B C13B C14B 107.9(3)
O1B C13B H13B 109.3
O2B C13B H13B 109.3
C14B C13B H13B 109.3
C15B C14B C19B 120.0(3)
C15B C14B C13B 122.1(3)
C19B C14B C13B 117.9(3)
C14B C15B C16B 120.1(4)
C14B C15B H15B 120.0
C16B C15B H15B 120.0
C17B C16B C15B 119.6(4)
C17B C16B H16B 120.2
C15B C16B H16B 120.2
C18B C17B C16B 120.6(4)
C18B C17B H17B 119.7
C16B C17B H17B 119.7
C17B C18B C19B 119.8(4)
C17B C18B H18B 120.1
C19B C18B H18B 120.1
C18B C19B C14B 119.9(4)
C18B C19B H19B 120.0
C14B C19B H19B 120.0

loop_
_geom_bond_atom_site_label_1
_geom_bond_atom_site_label_2
_geom_bond_site_symmetry_2
_geom_bond_distance
_geom_bond_publ_flag
O1A C13A . 1.412(4) ?
O1A C7A . 1.445(4) ?
O2A C2A . 1.389(3) ?
O2A C13A . 1.424(4) ?
O3A C8A . 1.430(4) ?
O3A H3A . 0.9304 ?
C1A C2A . 1.385(4) ?
C1A C6A . 1.404(4) ?
C1A C7A . 1.499(4) ?
C2A C3A . 1.403(4) ?
C3A C4A . 1.389(4) ?
C3A C8A . 1.508(4) ?
C4A C5A . 1.408(4) ?
C4A H4A . 0.9300 ?
C5A C6A . 1.390(4) ?
C5A C9A . 1.535(4) ?
C6A H6A . 0.9300 ?
C7A H7A1 . 0.9700 ?
C7A H7A2 . 0.9700 ?
C8A H8A1 . 0.9700 ?
C8A H8A2 . 0.9700 ?
C9A C10A . 1.530(5) ?
C9A C12A . 1.533(5) ?
C9A C11A . 1.536(5) ?
C10A H10A . 0.9600 ?
C10A H10B . 0.9600 ?
C10A H10C . 0.9600 ?
C11A H11A . 0.9600 ?
C11A H11B . 0.9600 ?
C11A H11C . 0.9600 ?
C12A H12A . 0.9600 ?
C12A H12B . 0.9600 ?
C12A H12C . 0.9600 ?
C13A C14A . 1.502(4) ?
C13A H13A . 0.9800 ?
C14A C15A . 1.385(5) ?
C14A C19A . 1.395(5) ?
C15A C16A . 1.395(4) ?
C15A H15A . 0.9300 ?
C16A C17A . 1.380(5) ?
C16A H16A . 0.9300 ?
C17A C18A . 1.379(5) ?
C17A H17A . 0.9300 ?
C18A C19A . 1.393(5) ?
C18A H18A . 0.9300 ?
C19A H19A . 0.9300 ?
O1B C13B . 1.400(4) ?
O1B C7B . 1.440(4) ?
O2B C2B . 1.387(4) ?
O2B C13B . 1.418(4) ?
O3B C8B . 1.424(4) ?
O3B H3B . 0.9123 ?
C1B C2B . 1.384(4) ?
C1B C6B . 1.393(5) ?
C1B C7B . 1.506(5) ?
C2B C3B . 1.388(4) ?
C3B C4B . 1.391(4) ?
C3B C8B . 1.506(4) ?
C4B C5B . 1.397(4) ?
C4B H4B . 0.9300 ?
C5B C6B . 1.393(4) ?
C5B C9B . 1.534(4) ?
C6B H6B . 0.9300 ?
C7B H7B1 . 0.9700 ?
C7B H7B2 . 0.9700 ?
C8B H8B1 . 0.9700 ?
C8B H8B2 . 0.9700 ?
C9B C11B . 1.518(5) ?
C9B C12B . 1.537(5) ?
C9B C10B . 1.545(5) ?
C10B H10D . 0.9600 ?
C10B H10E . 0.9600 ?
C10B H10F . 0.9600 ?
C11B H11D . 0.9600 ?
C11B H11E . 0.9600 ?
C11B H11F . 0.9600 ?
C12B H12D . 0.9600 ?
C12B H12E . 0.9600 ?
C12B H12F . 0.9600 ?
C13B C14B . 1.508(5) ?
C13B H13B . 0.9800 ?
C14B C15B . 1.378(5) ?
C14B C19B . 1.389(5) ?
C15B C16B . 1.392(5) ?
C15B H15B . 0.9300 ?
C16B C17B . 1.381(6) ?
C16B H16B . 0.9300 ?
C17B C18B . 1.379(6) ?
C17B H17B . 0.9300 ?
C18B C19B . 1.387(5) ?
C18B H18B . 0.9300 ?
C19B H19B . 0.9300 ?

loop_
_geom_hbond_atom_site_label_D
_geom_hbond_atom_site_label_H
_geom_hbond_atom_site_label_A
_geom_hbond_site_symmetry_A
_geom_hbond_distance_DH
_geom_hbond_distance_HA
_geom_hbond_distance_DA
_geom_hbond_angle_DHA
_geom_hbond_publ_flag
O3B H3B O3A . 0.91 1.77 2.674(3) 174 yes
O3A H3A O3B 4_654 0.93 1.79 2.705(3) 167 yes

loop_
_geom_torsion_atom_site_label_1
_geom_torsion_atom_site_label_2
_geom_torsion_atom_site_label_3
_geom_torsion_atom_site_label_4
_geom_torsion
C6A C1A C2A O2A 178.4(3)
C7A C1A C2A O2A -2.3(5)
C6A C1A C2A C3A -4.4(6)
C7A C1A C2A C3A 174.9(4)
C13A O2A C2A C1A -20.0(5)
C13A O2A C2A C3A 162.7(3)
C1A C2A C3A C4A 2.6(6)
O2A C2A C3A C4A 179.9(3)
C1A C2A C3A C8A -180.0(3)
O2A C2A C3A C8A -2.7(5)
C2A C3A C4A C5A 1.7(5)
C8A C3A C4A C5A -175.7(3)
C3A C4A C5A C6A -3.8(5)
C3A C4A C5A C9A 172.6(4)
C4A C5A C6A C1A 1.8(5)
C9A C5A C6A C1A -174.5(4)
C2A C1A C6A C5A 2.2(5)
C7A C1A C6A C5A -177.1(4)
C13A O1A C7A C1A 44.1(4)
C2A C1A C7A O1A -9.9(5)
C6A C1A C7A O1A 169.4(3)
C4A C3A C8A O3A -7.3(5)
C2A C3A C8A O3A 175.4(3)
C6A C5A C9A C10A -20.7(5)
C4A C5A C9A C10A 163.1(4)
C6A C5A C9A C12A -142.1(4)
C4A C5A C9A C12A 41.7(5)
C6A C5A C9A C11A 99.4(4)
C4A C5A C9A C11A -76.8(5)
C7A O1A C13A O2A -70.1(4)
C7A O1A C13A C14A 169.8(3)
C2A O2A C13A O1A 56.2(4)
C2A O2A C13A C14A 176.6(3)
O1A C13A C14A C15A 135.9(4)
O2A C13A C14A C15A 14.8(5)
O1A C13A C14A C19A -48.8(5)
O2A C13A C14A C19A -170.0(3)
C19A C14A C15A C16A 0.3(6)
C13A C14A C15A C16A 175.6(4)
C14A C15A C16A C17A 1.0(6)
C15A C16A C17A C18A -1.3(7)
C16A C17A C18A C19A 0.2(7)
C17A C18A C19A C14A 1.1(7)
C15A C14A C19A C18A -1.3(6)
C13A C14A C19A C18A -176.7(4)
C6B C1B C2B O2B 176.9(4)
C7B C1B C2B O2B -0.5(6)
C6B C1B C2B C3B -0.2(6)
C7B C1B C2B C3B -177.5(4)
C13B O2B C2B C1B 13.5(5)
C13B O2B C2B C3B -169.2(3)
C1B C2B C3B C4B 0.0(6)
O2B C2B C3B C4B -177.3(3)
C1B C2B C3B C8B 179.0(4)
O2B C2B C3B C8B 1.8(5)
C2B C3B C4B C5B 0.5(6)
C8B C3B C4B C5B -178.5(4)
C3B C4B C5B C6B -0.6(5)
C3B C4B C5B C9B 176.5(4)
C2B C1B C6B C5B 0.0(6)
C7B C1B C6B C5B 177.2(4)
C4B C5B C6B C1B 0.4(6)
C9B C5B C6B C1B -176.8(4)
C13B O1B C7B C1B -51.4(4)
C2B C1B C7B O1B 19.0(5)
C6B C1B C7B O1B -158.2(4)
C2B C3B C8B O3B 174.8(3)
C4B C3B C8B O3B -6.2(5)
C6B C5B C9B C11B 179.9(4)
C4B C5B C9B C11B 2.9(5)
C6B C5B C9B C12B 59.3(5)
C4B C5B C9B C12B -117.8(4)
C6B C5B C9B C10B -59.9(5)
C4B C5B C9B C10B 123.1(4)
C7B O1B C13B O2B 67.8(4)
C7B O1B C13B C14B -173.1(3)
C2B O2B C13B O1B -46.5(4)
C2B O2B C13B C14B -166.5(3)
O1B C13B C14B C15B -118.2(4)
O2B C13B C14B C15B 3.2(5)
O1B C13B C14B C19B 62.2(5)
O2B C13B C14B C19B -176.4(4)
C19B C14B C15B C16B 0.6(7)
C13B C14B C15B C16B -178.9(4)
C14B C15B C16B C17B -1.3(7)
C15B C16B C17B C18B 1.0(8)
C16B C17B C18B C19B -0.1(8)
C17B C18B C19B C14B -0.5(7)
C15B C14B C19B C18B 0.2(7)
C13B C14B C19B C18B 179.8(4)

loop_
_cod_related_entry_id
_cod_related_entry_database
_cod_related_entry_code
1 ChemSpider 21107389
